data_8105733
loop_
_publ_author_name
'Gao, Li-Na'
'Gu, Ye'
'Jin, Feng'
'Hao, Duo'
'Zhang, Xin-Ru'

_publ_section_title
;
 Crystal structure of
 N-((3s,5s,7s)-adamantan-1-yl)-2-(3-benzoylphenyl)propanamide, C26H29NO2
;
_journal_issue 4
_journal_name_full 'Zeitschrift f\"ur Kristallographie - New Crystal Structures'
_journal_page_first 497
_journal_page_last 499
_journal_paper_doi 10.1515/ncrs-2022-0107
_journal_volume 237
_journal_year 2022
_chemical_formula_moiety 'C26 H29 N O2'
_chemical_formula_sum 'C26 H29 N O2'
_chemical_formula_weight 387.50
_space_group_crystal_system triclinic
_space_group_IT_number 2
_space_group_name_Hall '-P 1'
_space_group_name_H-M_alt 'P -1'
_atom_sites_solution_hydrogens geom
_atom_sites_solution_primary dual
_cell_angle_alpha 89.161(3)
_cell_angle_beta 79.991(2)
_cell_angle_gamma 85.746(2)
_cell_formula_units_Z 4
_cell_length_a 10.8490(8)
_cell_length_b 13.2892(9)
_cell_length_c 14.7199(10)
_cell_measurement_reflns_used 3070
_cell_measurement_temperature 170
_cell_measurement_theta_max 25.895
_cell_measurement_theta_min 2.364
_cell_volume 2084.2(3)
_computing_cell_refinement 'SAINT V8.40A (?, 2016)'
_computing_data_reduction 'SAINT V8.40A (?, 2016)'
_computing_molecular_graphics 'Olex2 (Dolomanov et al., 2009)'
_computing_publication_material 'Olex2 (Dolomanov et al., 2009)'
_computing_structure_refinement 'ShelXL (Sheldrick, 2015)'
_computing_structure_solution 'ShelXT (Sheldrick, 2015)'
_diffrn_ambient_temperature 170.0
_diffrn_measured_fraction_theta_full 0.996
_diffrn_measured_fraction_theta_max 0.990
_diffrn_measurement_device_type 'Bruker D8 VENTURE'
_diffrn_measurement_method '\f and \w scans'
_diffrn_radiation_type MoK\a
_diffrn_radiation_wavelength 0.71073
_diffrn_reflns_av_R_equivalents 0.0866
_diffrn_reflns_av_unetI/netI 0.1131
_diffrn_reflns_Laue_measured_fraction_full 0.996
_diffrn_reflns_Laue_measured_fraction_max 0.990
_diffrn_reflns_limit_h_max 13
_diffrn_reflns_limit_h_min -13
_diffrn_reflns_limit_k_max 16
_diffrn_reflns_limit_k_min -15
_diffrn_reflns_limit_l_max 17
_diffrn_reflns_limit_l_min -18
_diffrn_reflns_number 24187
_diffrn_reflns_point_group_measured_fraction_full 0.996
_diffrn_reflns_point_group_measured_fraction_max 0.990
_diffrn_reflns_theta_full 25.242
_diffrn_reflns_theta_max 26.433
_diffrn_reflns_theta_min 1.911
_diffrn_standards_number 0
_exptl_absorpt_coefficient_mu 0.077
_exptl_absorpt_correction_T_max 0.7454
_exptl_absorpt_correction_T_min 0.6973
_exptl_absorpt_correction_type multi-scan
_exptl_absorpt_process_details
'SADABS-2016/2 (Bruker,2016/2) was used for absorption correction. wR2(int) was 0.0960 before and 0.0637 after correction. The Ratio of minimum to maximum transmission is 0.9355. The \l/2 correction factor is Not present.'
_exptl_crystal_colour colourless
_exptl_crystal_colour_primary colourless
_exptl_crystal_density_diffrn 1.235
_exptl_crystal_description needle
_exptl_crystal_F_000 832
_exptl_crystal_size_max 0.07
_exptl_crystal_size_mid 0.05
_exptl_crystal_size_min 0.02
_refine_diff_density_max 0.209
_refine_diff_density_min -0.261
_refine_diff_density_rms 0.052
_refine_ls_extinction_coef .
_refine_ls_extinction_method none
_refine_ls_goodness_of_fit_ref 1.051
_refine_ls_hydrogen_treatment constr
_refine_ls_matrix_type full
_refine_ls_number_parameters 525
_refine_ls_number_reflns 8510
_refine_ls_number_restraints 0
_refine_ls_restrained_S_all 1.051
_refine_ls_R_factor_all 0.1450
_refine_ls_R_factor_gt 0.0641
_refine_ls_shift/su_max 0.001
_refine_ls_shift/su_mean 0.000
_refine_ls_structure_factor_coef Fsqd
_refine_ls_weighting_details 'w=1/[\s^2^(Fo^2^)+(0.0404P)^2^+0.2715P] where P=(Fo^2^+2Fc^2^)/3'
_refine_ls_weighting_scheme calc
_refine_ls_wR_factor_gt 0.1106
_refine_ls_wR_factor_ref 0.1449
_reflns_Friedel_coverage 0.000
_reflns_Friedel_fraction_full .
_reflns_Friedel_fraction_max .
_reflns_number_gt 4647
_reflns_number_total 8510
_reflns_threshold_expression 'I > 2\s(I)'
_cod_data_source_file suppl_j_ncrs-2022-0107_suppl.cif
_cod_data_source_block 0924j3_0m
_cod_database_code 8105733
_shelx_space_group_comment
;
The symmetry employed for this shelxl refinement is uniquely defined
by the following loop, which should always be used as a source of
symmetry information in preference to the above space-group names.
They are only intended as comments.
;
_shelx_estimated_absorpt_t_max 0.998
_shelx_estimated_absorpt_t_min 0.995
_olex2_refinement_description
;
1. Fixed Uiso
 At 1.2 times of:
  All C(H) groups, All C(H,H) groups, All N(H) groups
 At 1.5 times of:
  All C(H,H,H) groups
2.a Ternary CH refined with riding coordinates:
 C38(H38), C14(H14), C24(H24), C29(H29), C22(H22), C19(H19), C32(H32), C34(H34)
2.b Secondary CH2 refined with riding coordinates:
 C26(H26A,H26B), C36(H36A,H36B), C28(H28A,H28B), C18(H18A,H18B), C31(H31A,
 H31B), C21(H21A,H21B), C35(H35A,H35B), C25(H25A,H25B), C23(H23A,H23B),
 C20(H20A,H20B), C30(H30A,H30B), C33(H33A,H33B)
2.c Aromatic/amide H refined with riding coordinates:
 N1(H1), N2(H2A), C11(H11), C5(H5), C9(H9), C13(H13), C12(H12), C42(H42),
 C1(H1A), C43(H43), C4(H4), C49(H49), C47(H47), C44(H44), C52(H52), C45(H45),
 C50(H50), C51(H51), C3(H3), C2(H2)
2.d Idealised Me refined as rotating group:
 C15(H15A,H15B,H15C), C39(H39A,H39B,H39C)
;
_olex2_submission_special_instructions 'No special instructions were received'
_publcif_info_exptl_table_max_cols 4
_publcif_info_exptl_table_use_headnotes n
_publcif_funding_html
;
;

loop_
_space_group_symop_operation_xyz
'x, y, z'
'-x, -y, -z'

loop_
_atom_site_label
_atom_site_type_symbol
_atom_site_fract_x
_atom_site_fract_y
_atom_site_fract_z
_atom_site_U_iso_or_equiv
_atom_site_adp_type
_atom_site_occupancy
_atom_site_site_symmetry_order
_atom_site_calc_flag
_atom_site_refinement_flags_posn
_atom_site_refinement_flags_adp
_atom_site_refinement_flags_occupancy
_atom_site_disorder_assembly
_atom_site_disorder_group
O2 O 0.22477(17) 0.16961(13) 0.39002(13) 0.0359(5) Uani 1 1 d . . . . .
O1 O 0.41944(17) 0.64618(13) 0.53751(13) 0.0367(5) Uani 1 1 d . . . . .
O4 O -0.18575(18) -0.10893(13) 0.97631(13) 0.0385(5) Uani 1 1 d . . . . .
O3 O 0.05772(17) 0.37384(13) 0.80212(13) 0.0387(5) Uani 1 1 d . . . . .
N1 N 0.4200(2) 0.22835(15) 0.36273(15) 0.0301(5) Uani 1 1 d . . . . .
H1 H 0.467632 0.270759 0.382933 0.036 Uiso 1 1 calc R . . . .
N2 N 0.1894(2) 0.28132(16) 0.88122(15) 0.0312(6) Uani 1 1 d . . . . .
H2A H 0.193388 0.229561 0.918833 0.037 Uiso 1 1 calc R . . . .
C16 C 0.3029(2) 0.22410(18) 0.41076(18) 0.0271(6) Uani 1 1 d . . . . .
C37 C 0.0757(3) 0.30912(19) 0.85996(19) 0.0297(6) Uani 1 1 d . . . . .
C8 C 0.2559(2) 0.58170(18) 0.47470(17) 0.0250(6) Uani 1 1 d . . . . .
C11 C 0.1530(2) 0.42127(19) 0.40351(18) 0.0314(7) Uani 1 1 d . . . . .
H11 H 0.117687 0.366787 0.378682 0.038 Uiso 1 1 calc R . . . .
C5 C 0.1331(2) 0.79048(19) 0.54165(17) 0.0281(6) Uani 1 1 d . . . . .
H5 H 0.079431 0.736603 0.552172 0.034 Uiso 1 1 calc R . . . .
C10 C 0.2378(2) 0.40133(19) 0.46369(18) 0.0263(6) Uani 1 1 d . . . . .
C17 C 0.4769(2) 0.16949(19) 0.27988(18) 0.0282(6) Uani 1 1 d . . . . .
C9 C 0.2895(2) 0.48202(18) 0.49771(18) 0.0261(6) Uani 1 1 d . . . . .
H9 H 0.349100 0.469448 0.537543 0.031 Uiso 1 1 calc R . . . .
C48 C -0.0761(2) -0.20400(19) 0.85006(18) 0.0277(6) Uani 1 1 d . . . . .
C6 C 0.2610(2) 0.76951(19) 0.51397(17) 0.0257(6) Uani 1 1 d . . . . .
C13 C 0.1698(2) 0.5993(2) 0.41529(18) 0.0293(6) Uani 1 1 d . . . . .
H13 H 0.145457 0.666534 0.399348 0.035 Uiso 1 1 calc R . . . .
C12 C 0.1196(2) 0.5190(2) 0.37941(19) 0.0336(7) Uani 1 1 d . . . . .
H12 H 0.061925 0.531211 0.338058 0.040 Uiso 1 1 calc R . . . .
C26 C 0.3995(2) 0.1852(2) 0.20267(18) 0.0306(7) Uani 1 1 d . . . . .
H26A H 0.391196 0.257804 0.186998 0.037 Uiso 1 1 calc R . . . .
H26B H 0.314356 0.162348 0.223474 0.037 Uiso 1 1 calc R . . . .
C40 C -0.0644(2) 0.16670(19) 0.85761(18) 0.0280(6) Uani 1 1 d . . . . .
C38 C -0.0321(2) 0.25326(19) 0.91357(19) 0.0303(6) Uani 1 1 d . . . . .
H38 H -0.005128 0.224587 0.970803 0.036 Uiso 1 1 calc R . . . .
C42 C -0.0817(2) 0.07249(19) 0.89804(19) 0.0291(6) Uani 1 1 d . . . . .
H42 H -0.075183 0.063417 0.961208 0.035 Uiso 1 1 calc R . . . .
C41 C -0.1085(2) -0.00924(19) 0.84789(18) 0.0279(6) Uani 1 1 d . . . . .
C27 C 0.3080(2) 0.32883(19) 0.84786(18) 0.0277(6) Uani 1 1 d . . . . .
C1 C 0.3389(3) 0.8493(2) 0.49712(18) 0.0319(7) Uani 1 1 d . . . . .
H1A H 0.426794 0.835949 0.478366 0.038 Uiso 1 1 calc R . . . .
C7 C 0.3190(2) 0.66463(19) 0.51010(18) 0.0289(6) Uani 1 1 d . . . . .
C46 C -0.1286(2) -0.1076(2) 0.89638(19) 0.0301(6) Uani 1 1 d . . . . .
C43 C -0.1212(2) 0.0043(2) 0.75641(19) 0.0329(7) Uani 1 1 d . . . . .
H43 H -0.138066 -0.050983 0.721388 0.039 Uiso 1 1 calc R . . . .
C14 C 0.2712(2) 0.29479(18) 0.49404(18) 0.0279(6) Uani 1 1 d . . . . .
H14 H 0.347783 0.296034 0.523149 0.033 Uiso 1 1 calc R . . . .
C4 C 0.0827(3) 0.8888(2) 0.55409(19) 0.0350(7) Uani 1 1 d . . . . .
H4 H -0.004942 0.902392 0.574400 0.042 Uiso 1 1 calc R . . . .
C36 C 0.3004(2) 0.43794(19) 0.8821(2) 0.0332(7) Uani 1 1 d . . . . .
H36A H 0.233784 0.478587 0.856992 0.040 Uiso 1 1 calc R . . . .
H36B H 0.279020 0.439345 0.950269 0.040 Uiso 1 1 calc R . . . .
C28 C 0.4109(2) 0.26850(19) 0.88859(19) 0.0307(7) Uani 1 1 d . . . . .
H28A H 0.389897 0.269978 0.956776 0.037 Uiso 1 1 calc R . . . .
H28B H 0.416094 0.197305 0.868501 0.037 Uiso 1 1 calc R . . . .
C49 C 0.0906(3) -0.3015(2) 0.7539(2) 0.0355(7) Uani 1 1 d . . . . .
H49 H 0.167701 -0.304424 0.711639 0.043 Uiso 1 1 calc R . . . .
C47 C 0.0337(3) -0.2093(2) 0.78646(19) 0.0336(7) Uani 1 1 d . . . . .
H47 H 0.070730 -0.148937 0.764773 0.040 Uiso 1 1 calc R . . . .
C44 C -0.1093(3) 0.0987(2) 0.71620(19) 0.0370(7) Uani 1 1 d . . . . .
H44 H -0.121459 0.108908 0.654260 0.044 Uiso 1 1 calc R . . . .
C18 C 0.4892(3) 0.05732(19) 0.30293(18) 0.0326(7) Uani 1 1 d . . . . .
H18A H 0.404854 0.032784 0.323367 0.039 Uiso 1 1 calc R . . . .
H18B H 0.537426 0.046619 0.353949 0.039 Uiso 1 1 calc R . . . .
C24 C 0.4646(3) 0.1250(2) 0.11747(19) 0.0360(7) Uani 1 1 d . . . . .
H24 H 0.413216 0.134882 0.067391 0.043 Uiso 1 1 calc R . . . .
C15 C 0.1662(2) 0.2564(2) 0.56602(19) 0.0339(7) Uani 1 1 d . . . . .
H15A H 0.093189 0.246405 0.537050 0.051 Uiso 1 1 calc GR . . . .
H15B H 0.142510 0.305909 0.615813 0.051 Uiso 1 1 calc GR . . . .
H15C H 0.195351 0.192102 0.591370 0.051 Uiso 1 1 calc GR . . . .
C31 C 0.3420(3) 0.3271(2) 0.74241(18) 0.0364(7) Uani 1 1 d . . . . .
H31A H 0.347420 0.256791 0.720049 0.044 Uiso 1 1 calc R . . . .
H31B H 0.275978 0.366341 0.715419 0.044 Uiso 1 1 calc R . . . .
C21 C 0.6074(2) 0.2064(2) 0.24681(19) 0.0349(7) Uani 1 1 d . . . . .
H21A H 0.599946 0.279357 0.232332 0.042 Uiso 1 1 calc R . . . .
H21B H 0.658354 0.196650 0.296337 0.042 Uiso 1 1 calc R . . . .
C52 C -0.1314(3) -0.2935(2) 0.87832(19) 0.0346(7) Uani 1 1 d . . . . .
H52 H -0.207761 -0.291091 0.921284 0.041 Uiso 1 1 calc R . . . .
C45 C -0.0797(3) 0.1784(2) 0.76609(19) 0.0349(7) Uani 1 1 d . . . . .
H45 H -0.069633 0.242341 0.737185 0.042 Uiso 1 1 calc R . . . .
C29 C 0.5371(3) 0.3126(2) 0.85723(19) 0.0368(7) Uani 1 1 d . . . . .
H29 H 0.603460 0.271903 0.883905 0.044 Uiso 1 1 calc R . . . .
C50 C 0.0352(3) -0.3893(2) 0.7829(2) 0.0365(7) Uani 1 1 d . . . . .
H50 H 0.073884 -0.452640 0.760396 0.044 Uiso 1 1 calc R . . . .
C51 C -0.0763(3) -0.3850(2) 0.8446(2) 0.0378(7) Uani 1 1 d . . . . .
H51 H -0.115107 -0.445340 0.863836 0.045 Uiso 1 1 calc R . . . .
C3 C 0.1601(3) 0.9672(2) 0.5369(2) 0.0401(8) Uani 1 1 d . . . . .
H3 H 0.125495 1.034927 0.545093 0.048 Uiso 1 1 calc R . . . .
C22 C 0.6723(3) 0.1481(2) 0.1610(2) 0.0416(8) Uani 1 1 d . . . . .
H22 H 0.757226 0.173031 0.139676 0.050 Uiso 1 1 calc R . . . .
C35 C 0.5294(3) 0.4211(2) 0.8908(2) 0.0433(8) Uani 1 1 d . . . . .
H35A H 0.611053 0.450411 0.870841 0.052 Uiso 1 1 calc R . . . .
H35B H 0.509893 0.422782 0.959019 0.052 Uiso 1 1 calc R . . . .
C19 C 0.5562(3) -0.0018(2) 0.21806(19) 0.0375(7) Uani 1 1 d . . . . .
H19 H 0.565010 -0.075047 0.234037 0.045 Uiso 1 1 calc R . . . .
C25 C 0.4777(3) 0.0126(2) 0.14111(19) 0.0386(7) Uani 1 1 d . . . . .
H25A H 0.519246 -0.026106 0.085831 0.046 Uiso 1 1 calc R . . . .
H25B H 0.393724 -0.012541 0.161747 0.046 Uiso 1 1 calc R . . . .
C32 C 0.4679(3) 0.3727(2) 0.7121(2) 0.0431(8) Uani 1 1 d . . . . .
H32 H 0.489450 0.371792 0.643220 0.052 Uiso 1 1 calc R . . . .
C23 C 0.5942(3) 0.1628(2) 0.08409(19) 0.0413(8) Uani 1 1 d . . . . .
H23A H 0.585979 0.235116 0.067494 0.050 Uiso 1 1 calc R . . . .
H23B H 0.636246 0.124722 0.028560 0.050 Uiso 1 1 calc R . . . .
C34 C 0.4267(3) 0.4828(2) 0.8508(2) 0.0405(8) Uani 1 1 d . . . . .
H34 H 0.421323 0.554040 0.872932 0.049 Uiso 1 1 calc R . . . .
C39 C -0.1457(3) 0.3283(2) 0.9421(2) 0.0451(8) Uani 1 1 d . . . . .
H39A H -0.122647 0.381884 0.979680 0.068 Uiso 1 1 calc GR . . . .
H39B H -0.214350 0.293227 0.978121 0.068 Uiso 1 1 calc GR . . . .
H39C H -0.172851 0.357987 0.886867 0.068 Uiso 1 1 calc GR . . . .
C20 C 0.6860(3) 0.0359(2) 0.1851(2) 0.0454(8) Uani 1 1 d . . . . .
H20A H 0.728770 -0.002791 0.130154 0.055 Uiso 1 1 calc R . . . .
H20B H 0.737543 0.025776 0.234258 0.055 Uiso 1 1 calc R . . . .
C30 C 0.5700(3) 0.3104(2) 0.7523(2) 0.0462(8) Uani 1 1 d . . . . .
H30A H 0.575989 0.239906 0.730172 0.055 Uiso 1 1 calc R . . . .
H30B H 0.652166 0.338671 0.731867 0.055 Uiso 1 1 calc R . . . .
C33 C 0.4588(3) 0.4814(2) 0.7459(2) 0.0499(9) Uani 1 1 d . . . . .
H33A H 0.539701 0.511637 0.725325 0.060 Uiso 1 1 calc R . . . .
H33B H 0.392977 0.521676 0.719538 0.060 Uiso 1 1 calc R . . . .
C2 C 0.2874(3) 0.9479(2) 0.50782(19) 0.0385(8) Uani 1 1 d . . . . .
H2 H 0.339941 1.002332 0.495110 0.046 Uiso 1 1 calc R . . . .

loop_
_atom_site_aniso_label
_atom_site_aniso_U_11
_atom_site_aniso_U_22
_atom_site_aniso_U_33
_atom_site_aniso_U_23
_atom_site_aniso_U_13
_atom_site_aniso_U_12
O2 0.0354(11) 0.0331(11) 0.0408(12) -0.0107(9) -0.0063(9) -0.0109(9)
O1 0.0306(11) 0.0300(11) 0.0528(13) -0.0095(9) -0.0160(10) -0.0007(9)
O4 0.0522(13) 0.0338(12) 0.0296(12) 0.0042(9) -0.0049(10) -0.0096(10)
O3 0.0398(12) 0.0303(11) 0.0489(13) 0.0139(10) -0.0151(10) -0.0076(9)
N1 0.0299(14) 0.0255(13) 0.0369(14) -0.0073(10) -0.0088(11) -0.0066(10)
N2 0.0346(14) 0.0254(13) 0.0354(14) 0.0072(10) -0.0098(11) -0.0068(10)
C16 0.0288(16) 0.0208(14) 0.0332(16) -0.0014(12) -0.0092(13) -0.0026(12)
C37 0.0349(17) 0.0216(15) 0.0340(17) -0.0014(12) -0.0087(13) -0.0060(12)
C8 0.0243(15) 0.0248(15) 0.0256(15) -0.0048(11) -0.0033(12) -0.0013(12)
C11 0.0332(16) 0.0265(16) 0.0368(17) -0.0059(13) -0.0113(13) -0.0041(12)
C5 0.0311(16) 0.0278(16) 0.0266(16) -0.0015(12) -0.0082(12) -0.0028(12)
C10 0.0246(15) 0.0265(15) 0.0274(15) -0.0059(12) -0.0027(12) -0.0032(12)
C17 0.0309(16) 0.0265(15) 0.0279(16) -0.0032(12) -0.0060(12) -0.0029(12)
C9 0.0229(15) 0.0267(15) 0.0300(16) -0.0041(12) -0.0075(12) -0.0013(12)
C48 0.0346(17) 0.0255(15) 0.0252(15) 0.0014(12) -0.0109(13) -0.0037(12)
C6 0.0309(16) 0.0262(15) 0.0207(14) -0.0019(11) -0.0066(12) -0.0019(12)
C13 0.0309(16) 0.0259(15) 0.0315(16) -0.0022(12) -0.0077(13) 0.0016(12)
C12 0.0354(17) 0.0316(17) 0.0374(18) -0.0038(13) -0.0174(14) 0.0001(13)
C26 0.0318(16) 0.0292(16) 0.0324(17) 0.0031(13) -0.0100(13) -0.0035(12)
C40 0.0252(15) 0.0272(15) 0.0316(16) 0.0013(12) -0.0050(12) -0.0026(12)
C38 0.0331(16) 0.0280(16) 0.0310(16) 0.0014(12) -0.0071(13) -0.0077(12)
C42 0.0310(16) 0.0286(16) 0.0294(16) 0.0039(12) -0.0097(12) -0.0042(12)
C41 0.0304(16) 0.0237(15) 0.0308(16) 0.0044(12) -0.0070(12) -0.0061(12)
C27 0.0300(16) 0.0268(15) 0.0267(15) 0.0021(12) -0.0046(12) -0.0052(12)
C1 0.0355(17) 0.0300(17) 0.0319(16) 0.0002(12) -0.0076(13) -0.0083(13)
C7 0.0295(16) 0.0274(16) 0.0302(16) -0.0019(12) -0.0053(13) -0.0039(12)
C46 0.0318(16) 0.0307(16) 0.0304(17) 0.0047(13) -0.0102(13) -0.0095(13)
C43 0.0406(17) 0.0312(16) 0.0294(16) 0.0012(12) -0.0103(13) -0.0097(13)
C14 0.0290(15) 0.0250(15) 0.0314(16) -0.0039(12) -0.0087(12) -0.0041(12)
C4 0.0355(17) 0.0346(17) 0.0351(17) -0.0060(13) -0.0102(13) 0.0075(14)
C36 0.0374(17) 0.0271(16) 0.0364(17) 0.0031(13) -0.0106(14) -0.0026(13)
C28 0.0345(17) 0.0267(15) 0.0320(16) -0.0018(12) -0.0095(13) 0.0002(12)
C49 0.0355(17) 0.0342(17) 0.0373(18) 0.0004(14) -0.0082(14) -0.0006(14)
C47 0.0379(18) 0.0278(16) 0.0370(18) 0.0067(13) -0.0102(14) -0.0065(13)
C44 0.0498(19) 0.0369(18) 0.0277(17) 0.0063(13) -0.0127(14) -0.0117(14)
C18 0.0414(18) 0.0286(16) 0.0284(16) -0.0043(12) -0.0092(13) 0.0006(13)
C24 0.0396(18) 0.0398(18) 0.0309(17) 0.0005(13) -0.0124(14) -0.0034(14)
C15 0.0362(17) 0.0319(16) 0.0331(17) -0.0023(13) -0.0029(13) -0.0066(13)
C31 0.0397(18) 0.0442(18) 0.0265(16) 0.0008(13) -0.0074(13) -0.0087(14)
C21 0.0296(16) 0.0418(18) 0.0342(17) -0.0027(14) -0.0066(13) -0.0065(13)
C52 0.0432(18) 0.0319(17) 0.0298(16) 0.0032(13) -0.0065(13) -0.0116(14)
C45 0.0457(18) 0.0291(16) 0.0324(17) 0.0070(13) -0.0118(14) -0.0089(13)
C29 0.0322(17) 0.0430(19) 0.0369(18) 0.0039(14) -0.0107(14) -0.0029(14)
C50 0.0455(19) 0.0320(17) 0.0365(18) -0.0023(13) -0.0205(15) 0.0004(14)
C51 0.052(2) 0.0261(17) 0.0389(18) 0.0035(14) -0.0154(16) -0.0107(14)
C3 0.053(2) 0.0230(16) 0.047(2) -0.0039(14) -0.0206(16) 0.0015(14)
C22 0.0321(17) 0.057(2) 0.0349(18) -0.0071(15) -0.0032(14) -0.0037(15)
C35 0.0424(19) 0.0442(19) 0.049(2) -0.0013(15) -0.0187(16) -0.0120(15)
C19 0.054(2) 0.0290(16) 0.0306(17) -0.0075(13) -0.0128(15) 0.0067(14)
C25 0.0461(19) 0.0397(18) 0.0301(17) -0.0103(14) -0.0066(14) -0.0016(14)
C32 0.0418(19) 0.062(2) 0.0248(17) 0.0074(15) -0.0020(14) -0.0108(16)
C23 0.0421(19) 0.052(2) 0.0302(17) -0.0007(14) -0.0046(14) -0.0089(15)
C34 0.0445(19) 0.0299(17) 0.052(2) 0.0019(14) -0.0183(15) -0.0130(14)
C39 0.0411(19) 0.0375(18) 0.055(2) -0.0072(15) -0.0012(16) -0.0071(15)
C20 0.044(2) 0.058(2) 0.0344(18) -0.0147(16) -0.0122(15) 0.0149(16)
C30 0.0344(18) 0.063(2) 0.0393(19) 0.0001(16) -0.0010(15) -0.0051(16)
C33 0.044(2) 0.052(2) 0.057(2) 0.0230(17) -0.0148(16) -0.0184(16)
C2 0.053(2) 0.0281(17) 0.0399(18) 0.0080(13) -0.0190(15) -0.0121(15)

loop_
_atom_type_symbol
_atom_type_description
_atom_type_scat_dispersion_real
_atom_type_scat_dispersion_imag
_atom_type_scat_source
C C 0.0033 0.0016 'International Tables Vol C Tables 4.2.6.8 and 6.1.1.4'
H H 0.0000 0.0000 'International Tables Vol C Tables 4.2.6.8 and 6.1.1.4'
N N 0.0061 0.0033 'International Tables Vol C Tables 4.2.6.8 and 6.1.1.4'
O O 0.0106 0.0060 'International Tables Vol C Tables 4.2.6.8 and 6.1.1.4'

loop_
_geom_angle_atom_site_label_1
_geom_angle_atom_site_label_2
_geom_angle_atom_site_label_3
_geom_angle
_geom_angle_site_symmetry_1
_geom_angle_site_symmetry_3
C16 N1 C17 126.9(2) . .
C37 N2 C27 126.7(2) . .
O2 C16 N1 124.0(2) . .
O2 C16 C14 121.3(2) . .
N1 C16 C14 114.6(2) . .
O3 C37 N2 123.9(2) . .
O3 C37 C38 121.4(2) . .
N2 C37 C38 114.7(2) . .
C9 C8 C7 118.8(2) . .
C13 C8 C9 118.9(2) . .
C13 C8 C7 122.2(2) . .
C12 C11 C10 121.0(2) . .
C4 C5 C6 120.7(2) . .
C11 C10 C14 121.7(2) . .
C9 C10 C11 118.3(2) . .
C9 C10 C14 120.0(2) . .
N1 C17 C26 111.5(2) . .
N1 C17 C18 110.5(2) . .
N1 C17 C21 107.2(2) . .
C26 C17 C21 109.0(2) . .
C18 C17 C26 109.1(2) . .
C18 C17 C21 109.4(2) . .
C10 C9 C8 121.5(2) . .
C47 C48 C46 121.6(2) . .
C47 C48 C52 118.6(3) . .
C52 C48 C46 119.5(2) . .
C5 C6 C1 119.2(2) . .
C5 C6 C7 121.6(2) . .
C1 C6 C7 118.9(2) . .
C12 C13 C8 120.0(2) . .
C11 C12 C13 120.2(2) . .
C17 C26 C24 109.4(2) . .
C42 C40 C38 120.1(2) . .
C42 C40 C45 117.7(2) . .
C45 C40 C38 122.2(2) . .
C37 C38 C39 109.1(2) . .
C40 C38 C37 111.4(2) . .
C40 C38 C39 111.4(2) . .
C40 C42 C41 121.5(2) . .
C42 C41 C46 118.5(2) . .
C43 C41 C42 119.4(2) . .
C43 C41 C46 122.0(2) . .
N2 C27 C36 110.9(2) . .
N2 C27 C28 107.0(2) . .
N2 C27 C31 111.9(2) . .
C28 C27 C36 108.2(2) . .
C28 C27 C31 109.2(2) . .
C31 C27 C36 109.5(2) . .
C2 C1 C6 119.8(3) . .
O1 C7 C8 119.9(2) . .
O1 C7 C6 119.7(2) . .
C6 C7 C8 120.4(2) . .
O4 C46 C48 119.7(2) . .
O4 C46 C41 119.8(3) . .
C48 C46 C41 120.5(2) . .
C44 C43 C41 119.7(2) . .
C10 C14 C16 110.6(2) . .
C10 C14 C15 111.3(2) . .
C15 C14 C16 111.2(2) . .
C3 C4 C5 119.7(3) . .
C34 C36 C27 109.5(2) . .
C29 C28 C27 110.4(2) . .
C50 C49 C47 119.9(3) . .
C48 C47 C49 120.8(2) . .
C45 C44 C43 120.1(3) . .
C17 C18 C19 109.9(2) . .
C25 C24 C26 110.1(2) . .
C23 C24 C26 109.5(2) . .
C23 C24 C25 109.6(2) . .
C32 C31 C27 109.6(2) . .
C22 C21 C17 110.1(2) . .
C51 C52 C48 120.7(3) . .
C44 C45 C40 121.4(2) . .
C35 C29 C28 109.2(2) . .
C35 C29 C30 109.6(2) . .
C30 C29 C28 109.8(2) . .
C51 C50 C49 120.0(3) . .
C52 C51 C50 120.1(3) . .
C2 C3 C4 120.4(3) . .
C21 C22 C23 110.0(2) . .
C21 C22 C20 109.0(2) . .
C20 C22 C23 109.5(2) . .
C29 C35 C34 109.2(2) . .
C18 C19 C25 108.9(2) . .
C20 C19 C18 110.3(2) . .
C20 C19 C25 109.5(2) . .
C24 C25 C19 108.9(2) . .
C31 C32 C30 109.4(2) . .
C33 C32 C31 109.5(2) . .
C33 C32 C30 109.9(2) . .
C24 C23 C22 109.1(2) . .
C35 C34 C36 109.8(2) . .
C33 C34 C36 109.6(2) . .
C33 C34 C35 109.4(3) . .
C19 C20 C22 109.3(2) . .
C29 C30 C32 109.1(2) . .
C34 C33 C32 109.3(2) . .
C3 C2 C1 120.1(3) . .

loop_
_geom_bond_atom_site_label_1
_geom_bond_atom_site_label_2
_geom_bond_distance
_geom_bond_site_symmetry_2
O2 C16 1.235(3) .
O1 C7 1.233(3) .
O4 C46 1.232(3) .
O3 C37 1.231(3) .
N1 C16 1.347(3) .
N1 C17 1.475(3) .
N2 C37 1.348(3) .
N2 C27 1.479(3) .
C16 C14 1.531(4) .
C37 C38 1.527(3) .
C8 C9 1.400(3) .
C8 C13 1.392(3) .
C8 C7 1.486(3) .
C11 C10 1.393(3) .
C11 C12 1.381(3) .
C5 C6 1.386(3) .
C5 C4 1.380(4) .
C10 C9 1.385(3) .
C10 C14 1.516(3) .
C17 C26 1.529(3) .
C17 C18 1.525(3) .
C17 C21 1.530(3) .
C48 C46 1.487(4) .
C48 C47 1.380(4) .
C48 C52 1.397(3) .
C6 C1 1.396(3) .
C6 C7 1.484(4) .
C13 C12 1.385(3) .
C26 C24 1.532(4) .
C40 C38 1.521(3) .
C40 C42 1.390(3) .
C40 C45 1.391(4) .
C38 C39 1.530(4) .
C42 C41 1.398(3) .
C41 C46 1.492(3) .
C41 C43 1.385(4) .
C27 C36 1.534(3) .
C27 C28 1.528(3) .
C27 C31 1.532(4) .
C1 C2 1.387(4) .
C43 C44 1.385(3) .
C14 C15 1.528(3) .
C4 C3 1.380(4) .
C36 C34 1.530(4) .
C28 C29 1.524(4) .
C49 C47 1.384(4) .
C49 C50 1.380(4) .
C44 C45 1.385(4) .
C18 C19 1.528(4) .
C24 C25 1.531(4) .
C24 C23 1.525(4) .
C31 C32 1.528(4) .
C21 C22 1.527(4) .
C52 C51 1.374(4) .
C29 C35 1.522(4) .
C29 C30 1.524(4) .
C50 C51 1.379(4) .
C3 C2 1.379(4) .
C22 C23 1.530(4) .
C22 C20 1.530(4) .
C35 C34 1.529(4) .
C19 C25 1.532(4) .
C19 C20 1.527(4) .
C32 C30 1.529(4) .
C32 C33 1.525(4) .
C34 C33 1.523(4) .

loop_
_publcif_info_datablock.id
_publcif_info_datablock.publ_exptl
_publcif_info_datablock.publ_geom
_publcif_info_datablock.structure
{c990a5dc-8cfa-4ac9-870b-cb2888c80c04} ? ? ?
{428602c4-812f-4ca9-a6bc-213b859223b7} y y y

loop_
_publcif_info_exptl_table_extra_item
sin_theta_over_lambda_max

loop_
_publcif_info_tables.block_id
_publcif_info_tables.reference_item
{c990a5dc-8cfa-4ac9-870b-cb2888c80c04} '_publcif_info_datablock.publ_exptl'

loop_
_publcif_info_cif.paper_type
EE
